data_4302941
loop_
_publ_author_name
'Abraham B. Alemayehu'
'Emmanuel Gonzalez'
'Lars Kristian Hansen'
'Abhik Ghosh'

_publ_section_title
;
Copper Corroles Are Inherently Saddled
;
_journal_name_full 'Inorganic Chemistry'
_journal_page_first 7794
_journal_page_last 7799
_journal_paper_doi 10.1021/ic900744v
_journal_volume 48
_journal_year 2009
_chemical_formula_moiety 'C40 H23 Cu F6 N4 O '
_chemical_formula_sum 'C40 H23 Cu F6 N4 O'
_chemical_formula_weight 753.17
_space_group_IT_number 14
_symmetry_cell_setting monoclinic
_symmetry_Int_Tables_number 14
_symmetry_space_group_name_Hall '-P 2yn'
_symmetry_space_group_name_H-M 'P 1 21/n 1'
_cell_angle_alpha 90.0000
_cell_angle_beta 96.92(3)
_cell_angle_gamma 90.0000
_cell_formula_units_Z 4
_cell_length_a 13.631(15)
_cell_length_b 8.211(11)
_cell_length_c 29.29(3)
_cell_measurement_reflns_used 4757
_cell_measurement_temperature 293.1
_cell_measurement_theta_max 30.3
_cell_measurement_theta_min 2.6
_cell_volume 3254(7)
_computing_cell_refinement CrystalClear
_computing_data_collection CrystalClear
_computing_data_reduction CrystalStructure
_computing_publication_material 'CrystalStructure 3.7.0'
_computing_structure_refinement CRYSTALS
_computing_structure_solution SIR92
_diffrn_detector_area_resol_mean 7.31
_diffrn_measured_fraction_theta_full 0.830
_diffrn_measured_fraction_theta_max 0.830
_diffrn_measurement_device_type 'Rigaku Saturn'
_diffrn_measurement_method \w
_diffrn_radiation_type 'Mo K\a'
_diffrn_radiation_wavelength 0.71070
_diffrn_reflns_av_R_equivalents 0.050
_diffrn_reflns_limit_h_max 19
_diffrn_reflns_limit_h_min -14
_diffrn_reflns_limit_k_max 10
_diffrn_reflns_limit_k_min -11
_diffrn_reflns_limit_l_max 41
_diffrn_reflns_limit_l_min -38
_diffrn_reflns_number 18473
_diffrn_reflns_theta_full 30.62
_diffrn_reflns_theta_max 30.62
_exptl_absorpt_coefficient_mu 0.747
_exptl_absorpt_correction_T_max 0.963
_exptl_absorpt_correction_T_min 0.784
_exptl_absorpt_correction_type multi-scan
_exptl_absorpt_process_details 'Jacobson, R. (1998) Private communication'
_exptl_crystal_colour colorless
_exptl_crystal_density_diffrn 1.537
_exptl_crystal_density_method 'not measured'
_exptl_crystal_description prism
_exptl_crystal_F_000 1528.00
_exptl_crystal_size_max 0.35
_exptl_crystal_size_mid 0.35
_exptl_crystal_size_min 0.05
_refine_diff_density_max 0.67
_refine_diff_density_min -0.54
_refine_ls_extinction_method none
_refine_ls_goodness_of_fit_ref 1.109
_refine_ls_hydrogen_treatment refall
_refine_ls_number_parameters 486
_refine_ls_number_reflns 3613
_refine_ls_R_factor_gt 0.0767
_refine_ls_shift/su_max 0.0505
_refine_ls_structure_factor_coef F
_refine_ls_weighting_details
;
    Chebychev polynomial with 3 parameters (Carruthers & Watkin, 1979)
    8.8891    -0.0927    5.7359
;
_refine_ls_weighting_scheme calc
_refine_ls_wR_factor_ref 0.0902
_reflns_number_gt 3494
_reflns_number_total 8326
_reflns_threshold_expression F^2^>2.0\s(F^2^)
_cod_data_source_file ic900744v_si_002_1.cif
_cod_data_source_block '__abraCF3MeO'
_cod_original_cell_volume 3254(6)
_cod_original_formula_sum 'C40 H23 Cu F6 N4 O '
_cod_database_code 4302941

loop_
_symmetry_equiv_pos_site_id
_symmetry_equiv_pos_as_xyz
1 +X,+Y,+Z
2 1/2-X,1/2+Y,1/2-Z
3 -X,-Y,-Z
4 1/2+X,1/2-Y,1/2+Z

loop_
_atom_site_label
_atom_site_type_symbol
_atom_site_fract_x
_atom_site_fract_y
_atom_site_fract_z
_atom_site_U_iso_or_equiv
_atom_site_adp_type
_atom_site_occupancy
_atom_site_symmetry_multiplicity
_atom_site_calc_flag
_atom_site_refinement_flags
_atom_site_disorder_assembly
_atom_site_disorder_group
Cu1 Cu 0.41857(6) 0.08808(10) 0.88781(3) 0.0483(2) Uani 1.00 1 d . . .
F1 F 0.8456(10) 1.0333(16) 0.8546(5) 0.105(3) Uiso 0.50 1 d P . .
F2 F 0.8488(10) 0.9433(16) 0.7933(4) 0.105(3) Uiso 0.50 1 d P . .
F3 F 0.8978(15) 0.859(2) 0.8014(7) 0.149(5) Uiso 0.50 1 d P . .
F4 F 0.9440(12) 0.7901(18) 0.8308(6) 0.131(4) Uiso 0.50 1 d P . .
F5 F 0.9498(11) 0.848(2) 0.8691(5) 0.125(4) Uiso 0.50 1 d P . .
F6 F 0.8952(18) 0.964(3) 0.8674(8) 0.174(7) Uiso 0.50 1 d P . .
F7 F 0.0660(8) -0.9186(13) 0.9345(4) 0.085(2) Uiso 0.50 1 d P . .
F8 F 0.1014(9) -0.9412(13) 0.9569(4) 0.094(3) Uiso 0.50 1 d P . .
F9 F 0.0877(10) -0.8569(16) 1.0049(4) 0.101(3) Uiso 0.50 1 d P . .
F10 F 0.0475(8) -0.7970(13) 1.0083(3) 0.078(2) Uiso 0.50 1 d P . .
F11 F -0.0392(8) -0.7603(14) 0.9632(4) 0.091(3) Uiso 0.50 1 d P . .
F12 F -0.0270(9) -0.7930(15) 0.9403(4) 0.100(3) Uiso 0.50 1 d P . .
O1 O -0.1214(4) 0.5223(7) 0.7405(2) 0.0804(18) Uani 1.00 1 d . . .
N1 N 0.5428(3) 0.1546(7) 0.91638(19) 0.0518(15) Uani 1.00 1 d . . .
N2 N 0.4105(4) 0.2767(6) 0.84905(19) 0.0503(15) Uani 1.00 1 d . . .
N3 N 0.2877(3) 0.0131(6) 0.87305(19) 0.0495(15) Uani 1.00 1 d . . .
N4 N 0.4525(4) -0.1089(6) 0.92017(19) 0.0530(15) Uani 1.00 1 d . . .
C1 C 0.2339(4) 0.2403(7) 0.8203(2) 0.0498(18) Uani 1.00 1 d . . .
C2 C 0.1382(5) 0.3930(8) 0.7545(2) 0.0550(19) Uani 1.00 1 d . . .
C3 C 0.2171(5) -0.6799(8) 0.9432(2) 0.055(2) Uani 1.00 1 d . . .
C4 C 0.8625(7) 0.902(2) 0.8346(5) 0.155(6) Uani 1.00 1 d . . .
C5 C 0.1424(4) 0.3141(8) 0.7968(2) 0.0498(18) Uani 1.00 1 d . . .
C12 C 0.4269(5) 0.5447(7) 0.8320(2) 0.057(2) Uani 1.00 1 d . . .
C13 C 0.3201(4) 0.3332(7) 0.8275(2) 0.0462(17) Uani 1.00 1 d . . .
C14 C 0.1500(5) -0.0343(8) 0.8237(2) 0.056(2) Uani 1.00 1 d . . .
C15 C 0.2979(4) -0.2522(7) 0.9147(2) 0.0500(18) Uani 1.00 1 d . . .
C16 C 0.2379(5) -0.3917(7) 0.9284(2) 0.0522(18) Uani 1.00 1 d . . .
C17 C 0.2747(5) -0.5505(7) 0.9312(2) 0.0527(19) Uani 1.00 1 d . . .
C18 C 0.5725(4) 0.4038(8) 0.8758(2) 0.0529(18) Uani 1.00 1 d . . .
C19 C -0.0301(5) 0.3794(9) 0.7988(2) 0.070(2) Uani 1.00 1 d . . .
C20 C 0.4742(4) 0.4062(8) 0.8530(2) 0.0499(17) Uani 1.00 1 d . . .
C21 C -0.0319(5) 0.4567(8) 0.7571(2) 0.058(2) Uani 1.00 1 d . . .
C22 C 0.2246(4) 0.0806(8) 0.8380(2) 0.0498(17) Uani 1.00 1 d . . .
C23 C 0.5950(5) 0.0386(9) 0.9413(2) 0.057(2) Uani 1.00 1 d . . .
C24 C 0.6428(5) 0.5347(8) 0.8668(2) 0.059(2) Uani 1.00 1 d . . .
C25 C 0.3936(5) -0.2301(8) 0.9346(2) 0.055(2) Uani 1.00 1 d . . .
C27 C 0.0564(5) 0.3085(9) 0.8180(2) 0.062(2) Uani 1.00 1 d . . .
C28 C 0.4509(5) -0.3096(8) 0.9726(2) 0.061(2) Uani 1.00 1 d . . .
C29 C 0.6553(5) 0.5793(9) 0.8214(2) 0.067(2) Uani 1.00 1 d . . .
C30 C 0.2528(5) -0.1434(7) 0.8806(2) 0.0498(18) Uani 1.00 1 d . . .
C31 C 0.6050(5) 0.2777(9) 0.9059(2) 0.056(2) Uani 1.00 1 d . . .
C32 C 0.0526(5) 0.4638(9) 0.7350(2) 0.063(2) Uani 1.00 1 d . . .
C33 C 0.1206(5) -0.6546(8) 0.9512(2) 0.0547(19) Uani 1.00 1 d . . .
C34 C 0.1676(5) -0.1709(8) 0.8494(2) 0.056(2) Uani 1.00 1 d . . .
C35 C 0.3337(5) 0.5014(8) 0.8164(2) 0.054(2) Uani 1.00 1 d . . .
C37 C 0.0592(6) -0.7919(9) 0.9629(3) 0.068(2) Uani 1.00 1 d . . .
C38 C 0.5382(6) -0.2311(9) 0.9809(2) 0.070(2) Uani 1.00 1 d . . .
C39 C 0.5369(5) -0.1015(9) 0.9485(2) 0.060(2) Uani 1.00 1 d . . .
C40 C 0.1402(5) -0.3690(8) 0.9372(2) 0.063(2) Uani 1.00 1 d . . .
C41 C 0.7273(6) 0.6889(10) 0.8125(3) 0.078(2) Uani 1.00 1 d . . .
C42 C -0.1250(7) 0.6165(14) 0.6989(3) 0.114(4) Uani 1.00 1 d . . .
C43 C 0.7018(5) 0.2381(10) 0.9287(2) 0.068(2) Uani 1.00 1 d . . .
C44 C 0.0828(6) -0.4972(9) 0.9491(2) 0.066(2) Uani 1.00 1 d . . .
C46 C 0.6948(5) 0.0923(10) 0.9508(2) 0.072(2) Uani 1.00 1 d . . .
C47 C 0.7016(6) 0.6120(9) 0.9021(3) 0.075(2) Uani 1.00 1 d . . .
C48 C 0.7720(6) 0.7226(11) 0.8930(3) 0.083(3) Uani 1.00 1 d . . .
C49 C 0.7830(6) 0.7640(9) 0.8476(4) 0.082(3) Uani 1.00 1 d . . .
H1 H 0.1955 0.3977 0.7390 0.067 Uiso 1.00 1 c R . .
H2 H 0.2437 -0.7870 0.9453 0.067 Uiso 1.00 1 c R . .
H3 H 0.4559 0.6488 0.8291 0.069 Uiso 1.00 1 c R . .
H4 H 0.0966 -0.0187 0.8001 0.067 Uiso 1.00 1 c R . .
H5 H 0.3407 -0.5701 0.9253 0.063 Uiso 1.00 1 c R . .
H6 H -0.0877 0.3756 0.8141 0.085 Uiso 1.00 1 c R . .
H7 H 0.0574 0.2535 0.8466 0.075 Uiso 1.00 1 c R . .
H8 H 0.4306 -0.4010 0.9890 0.073 Uiso 1.00 1 c R . .
H9 H 0.6140 0.5321 0.7964 0.081 Uiso 1.00 1 c R . .
H10 H 0.0508 0.5187 0.7064 0.075 Uiso 1.00 1 c R . .
H11 H 0.1292 -0.2677 0.8468 0.067 Uiso 1.00 1 c R . .
H12 H 0.2844 0.5701 0.8008 0.065 Uiso 1.00 1 c R . .
H13 H 0.5909 -0.2578 1.0040 0.082 Uiso 1.00 1 c R . .
H14 H 0.7368 0.7129 0.7816 0.095 Uiso 1.00 1 c R . .
H15 H 0.7599 0.3017 0.9284 0.080 Uiso 1.00 1 c R . .
H16 H 0.0171 -0.4794 0.9558 0.081 Uiso 1.00 1 c R . .
H17 H 0.7473 0.0371 0.9688 0.084 Uiso 1.00 1 c R . .
H18 H 0.6944 0.5861 0.9332 0.090 Uiso 1.00 1 c R . .
H19 H 0.8130 0.7733 0.9174 0.098 Uiso 1.00 1 c R . .
H20 H -0.1095 0.7273 0.7058 0.135 Uiso 1.00 1 c R . .
H21 H -0.1895 0.6096 0.6826 0.135 Uiso 1.00 1 c R . .
H22 H -0.0785 0.5733 0.6804 0.135 Uiso 1.00 1 c R . .
H23 H 0.1128 -0.2625 0.9351 0.076 Uiso 1.00 1 c R . .

loop_
_atom_site_aniso_label
_atom_site_aniso_U_11
_atom_site_aniso_U_22
_atom_site_aniso_U_33
_atom_site_aniso_U_12
_atom_site_aniso_U_13
_atom_site_aniso_U_23
Cu1 0.0458(4) 0.0481(4) 0.0516(4) 0.0030(3) 0.0077(3) 0.0029(3)
O1 0.056(3) 0.092(3) 0.094(4) 0.011(2) 0.008(2) 0.044(3)
N1 0.035(2) 0.065(3) 0.054(3) 0.001(2) 0.002(2) -0.000(2)
N2 0.054(3) 0.048(2) 0.051(3) -0.004(2) 0.013(2) 0.004(2)
N3 0.045(2) 0.046(2) 0.060(3) 0.007(2) 0.014(2) 0.004(2)
N4 0.050(3) 0.053(3) 0.056(3) 0.010(2) 0.005(2) 0.002(2)
C1 0.045(3) 0.051(3) 0.056(3) 0.000(2) 0.018(2) 0.003(2)
C2 0.052(3) 0.061(4) 0.054(3) 0.001(3) 0.013(3) 0.007(3)
C3 0.070(4) 0.044(3) 0.053(3) 0.001(3) 0.013(3) 0.004(2)
C4 0.044(5) 0.28(2) 0.141(12) -0.041(8) 0.008(6) -0.101(13)
C5 0.044(3) 0.055(3) 0.052(3) 0.008(2) 0.010(2) 0.016(3)
C12 0.060(4) 0.039(3) 0.073(4) 0.001(2) 0.015(3) 0.002(3)
C13 0.045(3) 0.046(3) 0.050(3) 0.001(2) 0.016(2) 0.004(2)
C14 0.046(3) 0.054(3) 0.068(4) -0.003(2) 0.001(3) 0.007(3)
C15 0.046(3) 0.053(3) 0.052(3) 0.010(2) 0.008(2) 0.004(2)
C16 0.058(3) 0.040(3) 0.060(3) 0.012(2) 0.017(3) 0.011(2)
C17 0.053(3) 0.058(4) 0.045(3) 0.007(3) 0.001(2) 0.001(2)
C18 0.049(3) 0.050(3) 0.060(3) 0.003(3) 0.009(2) -0.010(3)
C19 0.053(4) 0.087(5) 0.073(4) 0.016(3) 0.016(3) 0.028(4)
C20 0.047(3) 0.056(3) 0.047(3) -0.006(3) 0.008(2) -0.005(3)
C21 0.048(3) 0.055(4) 0.069(4) 0.005(2) 0.004(3) 0.016(3)
C22 0.045(3) 0.049(3) 0.057(3) 0.001(2) 0.011(2) 0.006(3)
C23 0.045(3) 0.069(4) 0.055(4) 0.006(3) -0.006(3) 0.002(3)
C24 0.047(3) 0.056(3) 0.075(4) -0.005(3) 0.013(3) -0.007(3)
C25 0.063(4) 0.047(3) 0.058(4) 0.008(3) 0.018(3) 0.006(2)
C27 0.058(4) 0.064(4) 0.066(4) 0.014(3) 0.019(3) 0.018(3)
C28 0.068(4) 0.050(3) 0.064(4) 0.013(3) 0.003(3) 0.010(3)
C29 0.060(4) 0.068(4) 0.074(5) -0.011(3) 0.016(3) 0.001(4)
C30 0.049(3) 0.048(3) 0.053(3) 0.005(2) 0.011(2) 0.009(2)
C31 0.050(3) 0.065(4) 0.053(3) -0.001(3) 0.005(3) -0.011(3)
C32 0.061(4) 0.071(4) 0.057(4) 0.003(3) 0.007(3) 0.021(3)
C33 0.060(4) 0.051(3) 0.054(3) 0.006(3) 0.008(3) 0.006(3)
C34 0.048(3) 0.052(3) 0.068(4) -0.005(3) 0.005(3) 0.010(3)
C35 0.055(4) 0.053(3) 0.055(4) 0.007(3) 0.007(3) 0.005(3)
C37 0.073(5) 0.050(4) 0.080(5) 0.003(3) 0.002(4) -0.007(3)
C38 0.078(5) 0.068(4) 0.059(4) 0.013(4) -0.004(3) 0.012(3)
C39 0.061(4) 0.061(4) 0.056(3) 0.010(3) 0.004(3) 0.006(3)
C40 0.058(4) 0.050(4) 0.083(5) 0.015(3) 0.022(3) 0.009(3)
C41 0.057(4) 0.076(5) 0.104(6) -0.015(4) 0.024(4) -0.006(4)
C42 0.066(5) 0.146(9) 0.125(8) 0.019(5) -0.005(5) 0.085(7)
C43 0.038(3) 0.075(5) 0.087(5) -0.007(3) -0.006(3) -0.006(4)
C44 0.065(4) 0.057(4) 0.082(5) 0.006(3) 0.026(4) 0.007(3)
C46 0.051(4) 0.076(5) 0.083(5) -0.001(3) -0.015(3) -0.005(4)
C47 0.074(5) 0.070(5) 0.082(5) -0.012(4) 0.014(4) -0.020(4)
C48 0.066(5) 0.078(5) 0.101(7) -0.011(4) -0.009(4) -0.020(5)
C49 0.056(4) 0.060(4) 0.131(8) -0.007(3) 0.017(5) -0.015(5)

loop_
_atom_type_symbol
_atom_type_description
_atom_type_scat_dispersion_real
_atom_type_scat_dispersion_imag
_atom_type_scat_source
C C 0.003 0.002
;
International Tables for Crystallography
(1992, Vol. C, Tables 4.2.6.8 and 6.1.1.4)
;
H H 0.000 0.000
;
International Tables for Crystallography
(1992, Vol. C, Table 6.1.1.4)
;
Cu Cu 0.320 1.265
;
International Tables for Crystallography
(1992, Vol. C, Tables 4.2.6.8 and 6.1.1.4)
;
F F 0.017 0.010
;
International Tables for Crystallography
(1992, Vol. C, Tables 4.2.6.8 and 6.1.1.4)
;
N N 0.006 0.003
;
International Tables for Crystallography
(1992, Vol. C, Tables 4.2.6.8 and 6.1.1.4)
;
O O 0.011 0.006
;
International Tables for Crystallography
(1992, Vol. C, Tables 4.2.6.8 and 6.1.1.4)
;

loop_
_geom_angle_atom_site_label_1
_geom_angle_atom_site_label_2
_geom_angle_atom_site_label_3
_geom_angle
_geom_angle_publ_flag
_geom_angle_site_symmetry_1
_geom_angle_site_symmetry_2
_geom_angle_site_symmetry_3
N1 Cu1 N2 90.8(2) ? . . .
N1 Cu1 N3 166.9(2) ? . . .
N1 Cu1 N4 82.7(2) ? . . .
N2 Cu1 N3 98.2(2) ? . . .
N2 Cu1 N4 167.3(2) ? . . .
N3 Cu1 N4 90.2(2) ? . . .
F6 F1 C4 59.8(17) ? . . .
F3 F2 C4 63.3(16) ? . . .
F2 F3 F4 146(2) ? . . .
F2 F3 C4 69.8(17) ? . . .
F4 F3 C4 76.8(17) ? . . .
F3 F4 F5 118.0(18) ? . . .
F3 F4 C4 52.7(14) ? . . .
F5 F4 C4 69.4(12) ? . . .
F4 F5 F6 107.5(17) ? . . .
F4 F5 C4 62.8(12) ? . . .
F6 F5 C4 47.0(13) ? . . .
F1 F6 F5 157(2) ? . . .
F1 F6 C4 75.1(19) ? . . .
F5 F6 C4 81.7(19) ? . . .
F8 F7 F12 117.3(15) ? . . .
F8 F7 C37 75.3(12) ? . . .
F12 F7 C37 49.0(6) ? . . .
F7 F8 F9 120.4(15) ? . . .
F7 F8 C37 71.0(12) ? . . .
F9 F8 C37 53.5(7) ? . . .
F8 F9 F10 124.4(15) ? . . .
F8 F9 C37 54.8(7) ? . . .
F10 F9 C37 74.2(13) ? . . .
F9 F10 F11 117.7(14) ? . . .
F9 F10 C37 73.5(13) ? . . .
F11 F10 C37 51.9(6) ? . . .
F10 F11 F12 114.9(15) ? . . .
F10 F11 C37 51.4(6) ? . . .
F12 F11 C37 67.0(13) ? . . .
F7 F12 F11 124.2(15) ? . . .
F7 F12 C37 52.5(7) ? . . .
F11 F12 C37 79.9(14) ? . . .
C21 O1 C42 116.8(6) ? . . .
Cu1 N1 C23 115.1(4) ? . . .
Cu1 N1 C31 131.4(4) ? . . .
C23 N1 C31 109.8(5) ? . . .
Cu1 N2 C13 121.5(4) ? . . .
Cu1 N2 C20 125.9(4) ? . . .
C13 N2 C20 107.3(5) ? . . .
Cu1 N3 C22 121.9(4) ? . . .
Cu1 N3 C30 126.4(4) ? . . .
C22 N3 C30 107.2(5) ? . . .
Cu1 N4 C25 130.6(4) ? . . .
Cu1 N4 C39 114.2(4) ? . . .
C25 N4 C39 109.4(5) ? . . .
C5 C1 C13 119.6(5) ? . . .
C5 C1 C22 116.1(5) ? . . .
C13 C1 C22 124.0(5) ? . . .
C5 C2 C32 120.7(6) ? . . .
C17 C3 C33 120.4(6) ? . . .
F1 C4 F2 101.5(16) ? . . .
F1 C4 F3 138.3(19) ? . . .
F1 C4 F4 139.3(13) ? . . .
F1 C4 F5 96.5(12) ? . . .
F1 C4 F6 45.2(15) ? . . .
F1 C4 C49 108.6(11) ? . . .
F2 C4 F3 46.9(12) ? . . .
F2 C4 F4 97.2(14) ? . . .
F2 C4 F5 137.0(13) ? . . .
F2 C4 F6 134(2) ? . . .
F2 C4 C49 112.7(11) ? . . .
F3 C4 F4 50.5(13) ? . . .
F3 C4 F5 95.5(13) ? . . .
F3 C4 F6 132.2(18) ? . . .
F3 C4 C49 109.3(16) ? . . .
F4 C4 F5 47.8(10) ? . . .
F4 C4 F6 97.1(16) ? . . .
F4 C4 C49 96.6(12) ? . . .
F5 C4 F6 51.3(14) ? . . .
F5 C4 C49 97.6(12) ? . . .
F6 C4 C49 108.5(17) ? . . .
C1 C5 C2 123.1(6) ? . . .
C1 C5 C27 119.1(6) ? . . .
C2 C5 C27 117.8(6) ? . . .
C20 C12 C35 107.4(5) ? . . .
N2 C13 C1 124.7(5) ? . . .
N2 C13 C35 107.0(5) ? . . .
C1 C13 C35 128.3(5) ? . . .
C22 C14 C34 108.3(5) ? . . .
C16 C15 C25 120.7(5) ? . . .
C16 C15 C30 117.9(5) ? . . .
C25 C15 C30 121.4(6) ? . . .
C15 C16 C17 121.9(6) ? . . .
C15 C16 C40 120.8(5) ? . . .
C17 C16 C40 117.2(6) ? . . .
C3 C17 C16 121.2(6) ? . . .
C20 C18 C24 120.0(5) ? . . .
C20 C18 C31 120.9(6) ? . . .
C24 C18 C31 119.1(5) ? . . .
C21 C19 C27 118.9(7) ? . . .
N2 C20 C12 109.6(5) ? . . .
N2 C20 C18 125.6(5) ? . . .
C12 C20 C18 124.8(6) ? . . .
O1 C21 C19 114.6(6) ? . . .
O1 C21 C32 124.9(6) ? . . .
C19 C21 C32 120.5(6) ? . . .
N3 C22 C1 124.7(5) ? . . .
N3 C22 C14 108.4(5) ? . . .
C1 C22 C14 126.8(5) ? . . .
N1 C23 C39 112.5(5) ? . . .
N1 C23 C46 108.4(6) ? . . .
C39 C23 C46 139.0(6) ? . . .
C18 C24 C29 120.5(6) ? . . .
C18 C24 C47 121.9(7) ? . . .
C29 C24 C47 117.5(7) ? . . .
N4 C25 C15 121.6(6) ? . . .
N4 C25 C28 106.4(5) ? . . .
C15 C25 C28 131.9(6) ? . . .
C5 C27 C19 122.0(7) ? . . .
C25 C28 C38 108.0(6) ? . . .
C24 C29 C41 121.1(7) ? . . .
N3 C30 C15 124.3(5) ? . . .
N3 C30 C34 108.3(5) ? . . .
C15 C30 C34 127.5(6) ? . . .
N1 C31 C18 121.8(6) ? . . .
N1 C31 C43 106.6(6) ? . . .
C18 C31 C43 131.4(6) ? . . .
C2 C32 C21 120.1(6) ? . . .
C3 C33 C37 120.4(6) ? . . .
C3 C33 C44 119.3(6) ? . . .
C37 C33 C44 120.2(7) ? . . .
C14 C34 C30 107.8(6) ? . . .
C12 C35 C13 108.6(5) ? . . .
F7 C37 F8 33.7(7) ? . . .
F7 C37 F9 102.9(8) ? . . .
F7 C37 F10 127.5(8) ? . . .
F7 C37 F11 107.0(8) ? . . .
F7 C37 F12 78.5(8) ? . . .
F7 C37 C33 111.3(8) ? . . .
F8 C37 F9 71.7(8) ? . . .
F8 C37 F10 101.5(8) ? . . .
F8 C37 F11 126.6(9) ? . . .
F8 C37 F12 107.4(9) ? . . .
F8 C37 C33 113.2(8) ? . . .
F9 C37 F10 32.3(7) ? . . .
F9 C37 F11 104.3(10) ? . . .
F9 C37 F12 128.0(11) ? . . .
F9 C37 C33 114.0(8) ? . . .
F10 C37 F11 76.7(8) ? . . .
F10 C37 F12 107.4(10) ? . . .
F10 C37 C33 113.0(7) ? . . .
F11 C37 F12 33.1(8) ? . . .
F11 C37 C33 116.3(7) ? . . .
F12 C37 C33 113.4(8) ? . . .
C28 C38 C39 107.2(6) ? . . .
N4 C39 C23 113.4(6) ? . . .
N4 C39 C38 108.7(6) ? . . .
C23 C39 C38 137.5(6) ? . . .
C16 C40 C44 121.7(6) ? . . .
C29 C41 C49 120.1(9) ? . . .
C31 C43 C46 107.7(6) ? . . .
C33 C44 C40 120.0(7) ? . . .
C23 C46 C43 107.3(6) ? . . .
C24 C47 C48 120.9(8) ? . . .
C47 C48 C49 120.3(8) ? . . .
C4 C49 C41 117.7(10) ? . . .
C4 C49 C48 122.4(9) ? . . .
C41 C49 C48 119.9(8) ? . . .
C5 C2 H1 119.7 ? . . .
C32 C2 H1 119.6 ? . . .
C17 C3 H2 120.0 ? . . .
C33 C3 H2 119.5 ? . . .
C20 C12 H3 126.2 ? . . .
C35 C12 H3 126.5 ? . . .
C22 C14 H4 125.9 ? . . .
C34 C14 H4 125.8 ? . . .
C3 C17 H5 119.5 ? . . .
C16 C17 H5 119.3 ? . . .
C21 C19 H6 120.6 ? . . .
C27 C19 H6 120.6 ? . . .
C5 C27 H7 119.1 ? . . .
C19 C27 H7 119.0 ? . . .
C25 C28 H8 125.9 ? . . .
C38 C28 H8 126.1 ? . . .
C24 C29 H9 119.5 ? . . .
C41 C29 H9 119.3 ? . . .
C2 C32 H10 120.0 ? . . .
C21 C32 H10 119.8 ? . . .
C14 C34 H11 126.1 ? . . .
C30 C34 H11 126.2 ? . . .
C12 C35 H12 126.1 ? . . .
C13 C35 H12 125.3 ? . . .
C28 C38 H13 126.4 ? . . .
C39 C38 H13 126.5 ? . . .
C16 C40 H23 119.2 ? . . .
C44 C40 H23 119.1 ? . . .
C29 C41 H14 119.8 ? . . .
C49 C41 H14 120.1 ? . . .
O1 C42 H20 110.4 ? . . .
O1 C42 H21 109.1 ? . . .
O1 C42 H22 108.9 ? . . .
H20 C42 H21 109.5 ? . . .
H20 C42 H22 109.5 ? . . .
H21 C42 H22 109.5 ? . . .
C31 C43 H15 126.2 ? . . .
C46 C43 H15 126.1 ? . . .
C33 C44 H16 119.2 ? . . .
C40 C44 H16 120.7 ? . . .
C23 C46 H17 126.7 ? . . .
C43 C46 H17 126.1 ? . . .
C24 C47 H18 119.7 ? . . .
C48 C47 H18 119.3 ? . . .
C47 C48 H19 120.4 ? . . .
C49 C48 H19 119.4 ? . . .

loop_
_geom_bond_atom_site_label_1
_geom_bond_atom_site_label_2
_geom_bond_distance
_geom_bond_publ_flag
_geom_bond_site_symmetry_1
_geom_bond_site_symmetry_2
Cu1 N1 1.877(5) ? . .
Cu1 N2 1.915(5) ? . .
Cu1 N3 1.888(5) ? . .
Cu1 N4 1.903(5) ? . .
F1 F6 0.93(2) ? . .
F1 C4 1.26(2) ? . .
F2 F3 0.97(2) ? . .
F2 C4 1.25(2) ? . .
F3 F4 1.15(2) ? . .
F3 C4 1.19(2) ? . .
F4 F5 1.21(2) ? . .
F4 C4 1.45(2) ? . .
F5 F6 1.21(2) ? . .
F5 C4 1.529(19) ? . .
F6 C4 1.13(2) ? . .
F7 F8 0.789(16) ? . .
F7 F12 1.660(17) ? . .
F7 C37 1.344(14) ? . .
F8 F9 1.597(18) ? . .
F8 C37 1.375(14) ? . .
F9 F10 0.753(17) ? . .
F9 C37 1.352(15) ? . .
F10 F11 1.690(15) ? . .
F10 C37 1.357(14) ? . .
F11 F12 0.759(19) ? . .
F11 C37 1.366(15) ? . .
F12 C37 1.278(15) ? . .
O1 C21 1.368(8) ? . .
O1 C42 1.440(13) ? . .
N1 C23 1.350(9) ? . .
N1 C31 1.377(9) ? . .
N2 C13 1.394(8) ? . .
N2 C20 1.369(8) ? . .
N3 C22 1.373(8) ? . .
N3 C30 1.397(8) ? . .
N4 C25 1.377(9) ? . .
N4 C39 1.336(8) ? . .
C1 C5 1.479(8) ? . .
C1 C13 1.396(9) ? . .
C1 C22 1.422(9) ? . .
C2 C5 1.393(9) ? . .
C2 C32 1.366(9) ? . .
C3 C17 1.391(9) ? . .
C3 C33 1.379(10) ? . .
C4 C49 1.642(18) ? . .
C5 C27 1.393(10) ? . .
C12 C20 1.412(9) ? . .
C12 C35 1.345(10) ? . .
C13 C35 1.436(9) ? . .
C14 C22 1.413(9) ? . .
C14 C34 1.356(9) ? . .
C15 C16 1.489(9) ? . .
C15 C25 1.375(9) ? . .
C15 C30 1.423(9) ? . .
C16 C17 1.396(9) ? . .
C16 C40 1.399(10) ? . .
C18 C20 1.423(8) ? . .
C18 C24 1.484(10) ? . .
C18 C31 1.398(9) ? . .
C19 C21 1.374(11) ? . .
C19 C27 1.374(10) ? . .
C21 C32 1.388(11) ? . .
C23 C39 1.427(10) ? . .
C23 C46 1.425(10) ? . .
C24 C29 1.410(11) ? . .
C24 C47 1.383(11) ? . .
C25 C28 1.436(9) ? . .
C28 C38 1.350(11) ? . .
C29 C41 1.379(11) ? . .
C30 C34 1.407(9) ? . .
C31 C43 1.441(9) ? . .
C33 C37 1.470(11) ? . .
C33 C44 1.390(10) ? . .
C38 C39 1.425(10) ? . .
C40 C44 1.382(10) ? . .
C41 C49 1.351(13) ? . .
C43 C46 1.370(12) ? . .
C47 C48 1.372(12) ? . .
C48 C49 1.398(16) ? . .
C2 H1 0.950 ? . .
C3 H2 0.950 ? . .
C12 H3 0.950 ? . .
C14 H4 0.950 ? . .
C17 H5 0.950 ? . .
C19 H6 0.950 ? . .
C27 H7 0.950 ? . .
C28 H8 0.950 ? . .
C29 H9 0.950 ? . .
C32 H10 0.950 ? . .
C34 H11 0.950 ? . .
C35 H12 0.950 ? . .
C38 H13 0.950 ? . .
C40 H23 0.950 ? . .
C41 H14 0.950 ? . .
C42 H20 0.950 ? . .
C42 H21 0.950 ? . .
C42 H22 0.950 ? . .
C43 H15 0.950 ? . .
C44 H16 0.950 ? . .
C46 H17 0.950 ? . .
C47 H18 0.950 ? . .
C48 H19 0.950 ? . .

loop_
_geom_torsion_atom_site_label_1
_geom_torsion_atom_site_label_2
_geom_torsion_atom_site_label_3
_geom_torsion_atom_site_label_4
_geom_torsion
_geom_torsion_publ_flag
_geom_torsion_site_symmetry_1
_geom_torsion_site_symmetry_2
_geom_torsion_site_symmetry_3
_geom_torsion_site_symmetry_4
N1 Cu1 N2 C13 -159.4(5) ? . . . .
N1 Cu1 N2 C20 -8.5(5) ? . . . .
N2 Cu1 N1 C23 -165.0(5) ? . . . .
N2 Cu1 N1 C31 -9.2(6) ? . . . .
N1 Cu1 N3 C22 141.2(10) ? . . . .
N1 Cu1 N3 C30 -65.6(13) ? . . . .
N3 Cu1 N1 C23 61.8(12) ? . . . .
N3 Cu1 N1 C31 -142.4(9) ? . . . .
N1 Cu1 N4 C25 155.4(6) ? . . . .
N1 Cu1 N4 C39 5.3(5) ? . . . .
N4 Cu1 N1 C23 4.0(5) ? . . . .
N4 Cu1 N1 C31 159.8(6) ? . . . .
N2 Cu1 N3 C22 8.6(5) ? . . . .
N2 Cu1 N3 C30 161.9(5) ? . . . .
N3 Cu1 N2 C13 11.0(5) ? . . . .
N3 Cu1 N2 C20 161.9(5) ? . . . .
N2 Cu1 N4 C25 -144.9(9) ? . . . .
N2 Cu1 N4 C39 65.1(12) ? . . . .
N4 Cu1 N2 C13 141.6(9) ? . . . .
N4 Cu1 N2 C20 -67.5(12) ? . . . .
N3 Cu1 N4 C25 -13.6(6) ? . . . .
N3 Cu1 N4 C39 -163.6(5) ? . . . .
N4 Cu1 N3 C22 -161.7(5) ? . . . .
N4 Cu1 N3 C30 -8.5(5) ? . . . .
F6 F1 C4 F2 -143(2) ? . . . .
F6 F1 C4 F3 -108(2) ? . . . .
F6 F1 C4 F4 -27(3) ? . . . .
F6 F1 C4 F5 -2(2) ? . . . .
F6 F1 C4 C49 98(2) ? . . . .
C4 F1 F6 F5 7(6) ? . . . .
F3 F2 C4 F1 148.4(18) ? . . . .
F3 F2 C4 F4 4.7(16) ? . . . .
F3 F2 C4 F5 36(2) ? . . . .
F3 F2 C4 F6 112(2) ? . . . .
F3 F2 C4 C49 -95.6(18) ? . . . .
C4 F2 F3 F4 -11(3) ? . . . .
F2 F3 F4 F5 -15(5) ? . . . .
F2 F3 F4 C4 10(3) ? . . . .
F2 F3 C4 F1 -50(2) ? . . . .
F2 F3 C4 F4 -174(2) ? . . . .
F2 F3 C4 F5 -156.5(16) ? . . . .
F2 F3 C4 F6 -116(3) ? . . . .
F2 F3 C4 C49 103.5(14) ? . . . .
F4 F3 C4 F1 123(2) ? . . . .
F4 F3 C4 F2 174(2) ? . . . .
F4 F3 C4 F5 17.4(14) ? . . . .
F4 F3 C4 F6 58(3) ? . . . .
F4 F3 C4 C49 -82.6(15) ? . . . .
C4 F3 F4 F5 -25(2) ? . . . .
F3 F4 F5 F6 6(2) ? . . . .
F3 F4 F5 C4 21.3(18) ? . . . .
F3 F4 C4 F1 -122(2) ? . . . .
F3 F4 C4 F2 -4.5(15) ? . . . .
F3 F4 C4 F5 -156.3(19) ? . . . .
F3 F4 C4 F6 -141(2) ? . . . .
F3 F4 C4 C49 109.5(16) ? . . . .
F5 F4 C4 F1 35(2) ? . . . .
F5 F4 C4 F2 151.8(15) ? . . . .
F5 F4 C4 F3 156.3(19) ? . . . .
F5 F4 C4 F6 15.5(18) ? . . . .
F5 F4 C4 C49 -94.2(13) ? . . . .
C4 F4 F5 F6 -15.1(17) ? . . . .
F4 F5 F6 F1 11(7) ? . . . .
F4 F5 F6 C4 18(2) ? . . . .
F4 F5 C4 F1 -158.1(16) ? . . . .
F4 F5 C4 F2 -43(2) ? . . . .
F4 F5 C4 F3 -18.2(15) ? . . . .
F4 F5 C4 F6 -160(2) ? . . . .
F4 F5 C4 C49 92.1(14) ? . . . .
F6 F5 C4 F1 2.1(18) ? . . . .
F6 F5 C4 F2 117(3) ? . . . .
F6 F5 C4 F3 142(2) ? . . . .
F6 F5 C4 F4 160(2) ? . . . .
F6 F5 C4 C49 -107.7(19) ? . . . .
C4 F5 F6 F1 -7(6) ? . . . .
F1 F6 C4 F2 55(2) ? . . . .
F1 F6 C4 F3 121(3) ? . . . .
F1 F6 C4 F4 162.4(19) ? . . . .
F1 F6 C4 F5 177(2) ? . . . .
F1 F6 C4 C49 -98.1(18) ? . . . .
F5 F6 C4 F1 -177(2) ? . . . .
F5 F6 C4 F2 -122(2) ? . . . .
F5 F6 C4 F3 -56(3) ? . . . .
F5 F6 C4 F4 -14.7(17) ? . . . .
F5 F6 C4 C49 84.8(16) ? . . . .
F8 F7 F12 F11 -4(2) ? . . . .
F8 F7 F12 C37 34.2(15) ? . . . .
F12 F7 F8 F9 -5(2) ? . . . .
F12 F7 F8 C37 -26.0(11) ? . . . .
F8 F7 C37 F9 -22.2(14) ? . . . .
F8 F7 C37 F10 -45.7(17) ? . . . .
F8 F7 C37 F11 -131.8(14) ? . . . .
F8 F7 C37 F12 -148.9(15) ? . . . .
F8 F7 C37 C33 100.2(13) ? . . . .
C37 F7 F8 F9 21.2(13) ? . . . .
F12 F7 C37 F8 148.9(15) ? . . . .
F12 F7 C37 F9 126.7(11) ? . . . .
F12 F7 C37 F10 103.3(13) ? . . . .
F12 F7 C37 F11 17.2(8) ? . . . .
F12 F7 C37 C33 -110.8(9) ? . . . .
C37 F7 F12 F11 -37.9(17) ? . . . .
F7 F8 F9 F10 2(2) ? . . . .
F7 F8 F9 C37 -25.2(16) ? . . . .
F7 F8 C37 F9 157.1(15) ? . . . .
F7 F8 C37 F10 144.6(13) ? . . . .
F7 F8 C37 F11 62.7(17) ? . . . .
F7 F8 C37 F12 32.0(15) ? . . . .
F7 F8 C37 C33 -94.0(13) ? . . . .
F9 F8 C37 F7 -157.1(15) ? . . . .
F9 F8 C37 F10 -12.5(8) ? . . . .
F9 F8 C37 F11 -94.4(13) ? . . . .
F9 F8 C37 F12 -125.1(11) ? . . . .
F9 F8 C37 C33 108.9(9) ? . . . .
C37 F8 F9 F10 27.6(18) ? . . . .
F8 F9 F10 F11 5(2) ? . . . .
F8 F9 F10 C37 -23.2(14) ? . . . .
F8 F9 C37 F7 12.8(8) ? . . . .
F8 F9 C37 F10 156.6(15) ? . . . .
F8 F9 C37 F11 124.3(9) ? . . . .
F8 F9 C37 F12 98.2(12) ? . . . .
F8 F9 C37 C33 -107.9(9) ? . . . .
F10 F9 C37 F7 -143.8(13) ? . . . .
F10 F9 C37 F8 -156.6(15) ? . . . .
F10 F9 C37 F11 -32.2(14) ? . . . .
F10 F9 C37 F12 -58.4(17) ? . . . .
F10 F9 C37 C33 95.6(14) ? . . . .
C37 F9 F10 F11 28.2(12) ? . . . .
F9 F10 F11 F12 -12(2) ? . . . .
F9 F10 F11 C37 -35.1(16) ? . . . .
F9 F10 C37 F7 46.5(17) ? . . . .
F9 F10 C37 F8 22.7(14) ? . . . .
F9 F10 C37 F11 147.9(14) ? . . . .
F9 F10 C37 F12 135.3(14) ? . . . .
F9 F10 C37 C33 -98.9(14) ? . . . .
F11 F10 C37 F7 -101.4(12) ? . . . .
F11 F10 C37 F8 -125.3(9) ? . . . .
F11 F10 C37 F9 -147.9(14) ? . . . .
F11 F10 C37 F12 -12.6(8) ? . . . .
F11 F10 C37 C33 113.2(8) ? . . . .
C37 F10 F11 F12 22.8(15) ? . . . .
F10 F11 F12 F7 10(2) ? . . . .
F10 F11 F12 C37 -19.2(12) ? . . . .
F10 F11 C37 F7 125.6(9) ? . . . .
F10 F11 C37 F8 94.6(12) ? . . . .
F10 F11 C37 F9 17.0(8) ? . . . .
F10 F11 C37 F12 157.6(14) ? . . . .
F10 F11 C37 C33 -109.4(9) ? . . . .
F12 F11 C37 F7 -31.9(15) ? . . . .
F12 F11 C37 F8 -62.9(17) ? . . . .
F12 F11 C37 F9 -140.5(14) ? . . . .
F12 F11 C37 F10 -157.6(14) ? . . . .
F12 F11 C37 C33 93.1(14) ? . . . .
C37 F11 F12 F7 29.7(13) ? . . . .
F7 F12 C37 F8 -17.5(8) ? . . . .
F7 F12 C37 F9 -97.5(12) ? . . . .
F7 F12 C37 F10 -126.0(9) ? . . . .
F7 F12 C37 F11 -148.9(14) ? . . . .
F7 F12 C37 C33 108.4(9) ? . . . .
F11 F12 C37 F7 148.9(14) ? . . . .
F11 F12 C37 F8 131.5(14) ? . . . .
F11 F12 C37 F9 51.4(18) ? . . . .
F11 F12 C37 F10 22.9(15) ? . . . .
F11 F12 C37 C33 -102.7(14) ? . . . .
C42 O1 C21 C19 174.9(7) ? . . . .
C42 O1 C21 C32 -5.2(11) ? . . . .
Cu1 N1 C23 C39 -11.9(8) ? . . . .
Cu1 N1 C23 C46 165.4(5) ? . . . .
Cu1 N1 C31 C18 15.4(10) ? . . . .
Cu1 N1 C31 C43 -160.4(5) ? . . . .
C23 N1 C31 C18 172.2(6) ? . . . .
C23 N1 C31 C43 -3.6(8) ? . . . .
C31 N1 C23 C39 -172.9(6) ? . . . .
C31 N1 C23 C46 4.4(8) ? . . . .
Cu1 N2 C13 C1 -19.5(9) ? . . . .
Cu1 N2 C13 C35 158.7(4) ? . . . .
Cu1 N2 C20 C12 -157.2(5) ? . . . .
Cu1 N2 C20 C18 21.5(9) ? . . . .
C13 N2 C20 C12 -3.0(7) ? . . . .
C13 N2 C20 C18 175.7(6) ? . . . .
C20 N2 C13 C1 -175.1(6) ? . . . .
C20 N2 C13 C35 3.1(7) ? . . . .
Cu1 N3 C22 C1 -23.0(9) ? . . . .
Cu1 N3 C22 C14 157.7(4) ? . . . .
Cu1 N3 C30 C15 24.3(9) ? . . . .
Cu1 N3 C30 C34 -156.0(5) ? . . . .
C22 N3 C30 C15 -179.3(6) ? . . . .
C22 N3 C30 C34 0.4(7) ? . . . .
C30 N3 C22 C1 179.3(6) ? . . . .
C30 N3 C22 C14 0.0(7) ? . . . .
Cu1 N4 C25 C15 21.5(10) ? . . . .
Cu1 N4 C25 C28 -155.9(5) ? . . . .
Cu1 N4 C39 C23 -13.1(8) ? . . . .
Cu1 N4 C39 C38 161.2(5) ? . . . .
C25 N4 C39 C23 -169.4(6) ? . . . .
C25 N4 C39 C38 4.9(8) ? . . . .
C39 N4 C25 C15 172.6(6) ? . . . .
C39 N4 C25 C28 -4.8(7) ? . . . .
C5 C1 C13 N2 -179.8(5) ? . . . .
C5 C1 C13 C35 2.4(11) ? . . . .
C13 C1 C5 C2 52.4(9) ? . . . .
C13 C1 C5 C27 -126.2(7) ? . . . .
C5 C1 C22 N3 -156.8(6) ? . . . .
C5 C1 C22 C14 22.3(10) ? . . . .
C22 C1 C5 C2 -133.5(7) ? . . . .
C22 C1 C5 C27 47.9(8) ? . . . .
C13 C1 C22 N3 17.0(11) ? . . . .
C13 C1 C22 C14 -163.8(7) ? . . . .
C22 C1 C13 N2 6.5(11) ? . . . .
C22 C1 C13 C35 -171.2(6) ? . . . .
C5 C2 C32 C21 -0.6(10) ? . . . .
C32 C2 C5 C1 -177.8(6) ? . . . .
C32 C2 C5 C27 0.8(10) ? . . . .
C17 C3 C33 C37 178.8(6) ? . . . .
C17 C3 C33 C44 -2.8(10) ? . . . .
C33 C3 C17 C16 2.2(9) ? . . . .
F1 C4 C49 C41 124.7(12) ? . . . .
F1 C4 C49 C48 -55.7(14) ? . . . .
F2 C4 C49 C41 13.0(17) ? . . . .
F2 C4 C49 C48 -167.4(11) ? . . . .
F3 C4 C49 C41 -37.4(16) ? . . . .
F3 C4 C49 C48 142.2(13) ? . . . .
F4 C4 C49 C41 -87.7(12) ? . . . .
F4 C4 C49 C48 91.9(13) ? . . . .
F5 C4 C49 C41 -135.9(10) ? . . . .
F5 C4 C49 C48 43.7(14) ? . . . .
F6 C4 C49 C41 172.5(16) ? . . . .
F6 C4 C49 C48 -8(2) ? . . . .
C1 C5 C27 C19 177.8(6) ? . . . .
C2 C5 C27 C19 -0.9(10) ? . . . .
C20 C12 C35 C13 0.2(7) ? . . . .
C35 C12 C20 N2 1.8(8) ? . . . .
C35 C12 C20 C18 -177.0(6) ? . . . .
N2 C13 C35 C12 -2.1(8) ? . . . .
C1 C13 C35 C12 176.0(7) ? . . . .
C22 C14 C34 C30 0.7(8) ? . . . .
C34 C14 C22 N3 -0.5(8) ? . . . .
C34 C14 C22 C1 -179.7(6) ? . . . .
C16 C15 C25 N4 175.3(6) ? . . . .
C16 C15 C25 C28 -8.1(12) ? . . . .
C25 C15 C16 C17 -48.1(9) ? . . . .
C25 C15 C16 C40 134.7(7) ? . . . .
C16 C15 C30 N3 162.0(6) ? . . . .
C16 C15 C30 C34 -17.6(10) ? . . . .
C30 C15 C16 C17 131.9(6) ? . . . .
C30 C15 C16 C40 -45.3(9) ? . . . .
C25 C15 C30 N3 -17.9(10) ? . . . .
C25 C15 C30 C34 162.4(7) ? . . . .
C30 C15 C25 N4 -4.7(10) ? . . . .
C30 C15 C25 C28 171.9(7) ? . . . .
C15 C16 C17 C3 -178.8(6) ? . . . .
C15 C16 C40 C44 178.8(6) ? . . . .
C17 C16 C40 C44 1.5(10) ? . . . .
C40 C16 C17 C3 -1.4(9) ? . . . .
C20 C18 C24 C29 -49.4(9) ? . . . .
C20 C18 C24 C47 133.6(7) ? . . . .
C24 C18 C20 N2 162.9(6) ? . . . .
C24 C18 C20 C12 -18.6(10) ? . . . .
C20 C18 C31 N1 -2.6(10) ? . . . .
C20 C18 C31 C43 172.0(7) ? . . . .
C31 C18 C20 N2 -15.9(10) ? . . . .
C31 C18 C20 C12 162.6(7) ? . . . .
C24 C18 C31 N1 178.6(6) ? . . . .
C24 C18 C31 C43 -6.7(12) ? . . . .
C31 C18 C24 C29 129.3(7) ? . . . .
C31 C18 C24 C47 -47.7(10) ? . . . .
C21 C19 C27 C5 0.7(11) ? . . . .
C27 C19 C21 O1 179.5(6) ? . . . .
C27 C19 C21 C32 -0.5(10) ? . . . .
O1 C21 C32 C2 -179.5(6) ? . . . .
C19 C21 C32 C2 0.4(9) ? . . . .
N1 C23 C39 N4 16.2(9) ? . . . .
N1 C23 C39 C38 -155.8(9) ? . . . .
N1 C23 C46 C43 -3.5(9) ? . . . .
C39 C23 C46 C43 172.7(9) ? . . . .
C46 C23 C39 N4 -159.9(9) ? . . . .
C46 C23 C39 C38 28.1(17) ? . . . .
C18 C24 C29 C41 -173.4(7) ? . . . .
C18 C24 C47 C48 174.3(7) ? . . . .
C29 C24 C47 C48 -2.7(11) ? . . . .
C47 C24 C29 C41 3.7(11) ? . . . .
N4 C25 C28 C38 2.8(8) ? . . . .
C15 C25 C28 C38 -174.1(7) ? . . . .
C25 C28 C38 C39 0.1(7) ? . . . .
C24 C29 C41 C49 -4.5(12) ? . . . .
N3 C30 C34 C14 -0.7(8) ? . . . .
C15 C30 C34 C14 179.0(7) ? . . . .
N1 C31 C43 C46 1.4(9) ? . . . .
C18 C31 C43 C46 -173.9(8) ? . . . .
C3 C33 C37 F7 -47.3(10) ? . . . .
C3 C33 C37 F8 -10.8(11) ? . . . .
C3 C33 C37 F9 68.6(11) ? . . . .
C3 C33 C37 F10 103.8(9) ? . . . .
C3 C33 C37 F11 -170.1(8) ? . . . .
C3 C33 C37 F12 -133.6(9) ? . . . .
C3 C33 C44 C40 2.8(11) ? . . . .
C37 C33 C44 C40 -178.8(7) ? . . . .
C44 C33 C37 F7 134.4(8) ? . . . .
C44 C33 C37 F8 170.8(8) ? . . . .
C44 C33 C37 F9 -109.8(10) ? . . . .
C44 C33 C37 F10 -74.5(10) ? . . . .
C44 C33 C37 F11 11.6(12) ? . . . .
C44 C33 C37 F12 48.1(12) ? . . . .
C28 C38 C39 N4 -3.0(9) ? . . . .
C28 C38 C39 C23 169.2(9) ? . . . .
C16 C40 C44 C33 -2.2(11) ? . . . .
C29 C41 C49 C4 -176.2(8) ? . . . .
C29 C41 C49 C48 4.2(12) ? . . . .
C31 C43 C46 C23 1.2(9) ? . . . .
C24 C47 C48 C49 2.6(13) ? . . . .
C47 C48 C49 C4 177.2(9) ? . . . .
C47 C48 C49 C41 -3.3(13) ? . . . .
